data_7231082
loop_
_publ_author_name
'Manna, Utsab'
'Das, Gopal'

_publ_section_title
;
 Halo-methylphenyl substituted neutral tripodal receptors for
 cation-assisted encapsulation of anionic guests of varied dimensionality
;
_journal_issue 31
_journal_name_full CrystEngComm
_journal_page_first 4406
_journal_paper_doi 10.1039/C8CE00885J
_journal_volume 20
_journal_year 2018
_chemical_formula_moiety '2(C30 H35 Cl3 N7 O3), 2(C8 H20 N), C O3'
_chemical_formula_sum 'C77 H110 Cl6 N16 O9'
_chemical_formula_weight 1616.51
_space_group_crystal_system monoclinic
_space_group_IT_number 13
_space_group_name_Hall '-P 2yac'
_space_group_name_H-M_alt 'P 1 2/n 1'
_symmetry_space_group_name_Hall '-P 2yac'
_symmetry_space_group_name_H-M 'P 1 2/n 1'
_atom_sites_solution_hydrogens geom
_audit_creation_method SHELXL-2014/7
_audit_update_record
;
2018-05-30 deposited with the CCDC.
2018-07-05 downloaded from the CCDC.
;
_cell_angle_alpha 90
_cell_angle_beta 92.140(6)
_cell_angle_gamma 90
_cell_formula_units_Z 4
_cell_length_a 19.3717(13)
_cell_length_b 22.5639(14)
_cell_length_c 19.5218(10)
_cell_measurement_reflns_used 1866
_cell_measurement_temperature 298(2)
_cell_measurement_theta_max 18.9180
_cell_measurement_theta_min 3.0720
_cell_volume 8527.0(9)
_computing_cell_refinement 'CrysAlisPro 1.171.38.46 (Rigaku OD, 2015)'
_computing_data_collection 'CrysAlisPro 1.171.38.46 (Rigaku OD, 2015)'
_computing_data_reduction 'CrysAlisPro 1.171.38.46 (Rigaku OD, 2015)'
_computing_molecular_graphics 'Bruker SHELXTL'
_computing_publication_material 'Bruker SHELXTL'
_computing_structure_refinement 'SHELXL-2014/7 (Sheldrick, 2014)'
_computing_structure_solution 'Bruker SHELXTL'
_diffrn_ambient_temperature 298(2)
_diffrn_measured_fraction_theta_full 0.994
_diffrn_measured_fraction_theta_max 0.894
_diffrn_measurement_device_type 'SuperNova, Single source at offset, Eos'
_diffrn_measurement_method '\w scans'
_diffrn_radiation_type MoK\a
_diffrn_radiation_wavelength 0.71073
_diffrn_reflns_av_R_equivalents 0.0601
_diffrn_reflns_av_unetI/netI 0.1505
_diffrn_reflns_Laue_measured_fraction_full 0.994
_diffrn_reflns_Laue_measured_fraction_max 0.894
_diffrn_reflns_limit_h_max 15
_diffrn_reflns_limit_h_min -22
_diffrn_reflns_limit_k_max 17
_diffrn_reflns_limit_k_min -26
_diffrn_reflns_limit_l_max 23
_diffrn_reflns_limit_l_min -23
_diffrn_reflns_number 20037
_diffrn_reflns_point_group_measured_fraction_full 0.994
_diffrn_reflns_point_group_measured_fraction_max 0.894
_diffrn_reflns_theta_full 25.000
_diffrn_reflns_theta_max 25.000
_diffrn_reflns_theta_min 3.074
_diffrn_source 'fine-focus sealed tube'
_exptl_absorpt_coefficient_mu 0.264
_exptl_absorpt_correction_type multi-scan
_exptl_crystal_colour colourless
_exptl_crystal_density_diffrn 1.259
_exptl_crystal_description needle
_exptl_crystal_F_000 3432.0
_exptl_crystal_size_max 0.31
_exptl_crystal_size_mid 0.28
_exptl_crystal_size_min 0.24
_exptl_transmission_factor_max 0.939
_exptl_transmission_factor_min 0.921
_refine_diff_density_max 0.347
_refine_diff_density_min -0.383
_refine_diff_density_rms 0.045
_refine_ls_extinction_coef 0.00026(7)
_refine_ls_extinction_expression Fc^*^=kFc[1+0.001xFc^2^\l^3^/sin(2\q)]^-1/4^
_refine_ls_extinction_method 'SHELXL-2014/7 (Sheldrick 2014'
_refine_ls_goodness_of_fit_ref 1.161
_refine_ls_hydrogen_treatment constr
_refine_ls_matrix_type full
_refine_ls_number_parameters 1012
_refine_ls_number_reflns 14622
_refine_ls_number_restraints 6
_refine_ls_restrained_S_all 1.161
_refine_ls_R_factor_all 0.2546
_refine_ls_R_factor_gt 0.0973
_refine_ls_shift/su_max 0.007
_refine_ls_shift/su_mean 0.003
_refine_ls_structure_factor_coef Fsqd
_refine_ls_weighting_details 'w=1/[\s^2^(Fo^2^)+(0.0200P)^2^+3.5552P] where P=(Fo^2^+2Fc^2^)/3'
_refine_ls_weighting_scheme calc
_refine_ls_wR_factor_gt 0.1486
_refine_ls_wR_factor_ref 0.2015
_reflns_Friedel_coverage 0.000
_reflns_number_gt 8683
_reflns_number_total 14622
_reflns_threshold_expression 'I > 2\s(I)'
_cod_data_source_file c8ce00885j2.cif
_cod_data_source_block T-Cl-Me-TEACO3
_cod_depositor_comments 'Adding full bibliography for 7231077--7231085.cif.'
_cod_original_cell_volume 8527.1(9)
_cod_database_code 7231082
_shelx_shelxl_version_number 2014/7
_shelx_space_group_comment
;
The symmetry employed for this shelxl refinement is uniquely defined
by the following loop, which should always be used as a source of
symmetry information in preference to the above space-group names.
They are only intended as comments.
;

loop_
_space_group_symop_operation_xyz
'x, y, z'
'-x+1/2, y, -z+1/2'
'-x, -y, -z'
'x-1/2, -y, z-1/2'

loop_
_atom_site_label
_atom_site_type_symbol
_atom_site_fract_x
_atom_site_fract_y
_atom_site_fract_z
_atom_site_U_iso_or_equiv
_atom_site_adp_type
_atom_site_occupancy
_atom_site_site_symmetry_order
_atom_site_calc_flag
_atom_site_refinement_flags_posn
_atom_site_refinement_flags_adp
_atom_site_refinement_flags_occupancy
_atom_site_disorder_assembly
_atom_site_disorder_group
Cl3A Cl 0.1501(2) 0.39220(17) 0.7579(2) 0.1340(15) Uani 0.7 1 d . . P A 1
Cl6A Cl 0.33788(18) 0.55597(19) 0.55083(17) 0.1453(15) Uani 0.8 1 d . . P B 1
Cl3B Cl 0.2533(6) 0.2456(5) 0.9473(6) 0.176(5) Uani 0.3 1 d . . P C 2
Cl6B Cl 0.1368(6) 0.4878(6) 0.6461(5) 0.110(5) Uani 0.2 1 d . . P D 2
Cl2 Cl 0.55541(12) -0.02904(11) 0.83484(9) 0.1016(9) Uani 1 1 d . . . . .
Cl5 Cl 0.25572(16) 0.88966(13) 0.14223(15) 0.1493(12) Uani 1 1 d . . . . .
Cl4 Cl 0.3131(2) 0.16032(14) 0.13312(17) 0.1949(17) Uani 1 1 d . . . . .
Cl1 Cl 0.1257(2) -0.32965(14) 0.80882(16) 0.219(2) Uani 1 1 d . . . . .
N1 N 0.1435(4) 0.0269(3) 0.5323(3) 0.0689(19) Uani 1 1 d . . . . .
O2 O 0.3939(3) 0.0356(3) 0.5259(2) 0.0890(19) Uani 1 1 d . . . . .
N8 N 0.0347(3) 0.5018(3) 0.1515(3) 0.0693(19) Uani 1 1 d . . . . .
O1 O 0.1073(4) -0.1723(3) 0.6376(3) 0.110(2) Uani 1 1 d . . . . .
N5 N 0.3865(3) 0.0147(3) 0.6398(3) 0.075(2) Uani 1 1 d . . . . .
H5N H 0.3575 0.0104 0.6716 0.090 Uiso 1 1 calc R U . . .
N3 N 0.1514(4) -0.1165(3) 0.7272(4) 0.087(2) Uani 1 1 d . . . . .
H3N H 0.1592 -0.0804 0.7391 0.105 Uiso 1 1 calc R U . . .
N13 N 0.0685(4) 0.4832(3) 0.2968(3) 0.082(2) Uani 1 1 d . . . . .
H13N H 0.0998 0.4995 0.2730 0.099 Uiso 1 1 calc R U . . .
O6 O 0.0319(3) 0.4666(3) 0.4033(2) 0.109(2) Uani 1 1 d . . . . .
O5 O 0.1230(3) 0.7053(3) 0.1123(3) 0.107(2) Uani 1 1 d . . . . .
N7 N 0.1546(4) 0.1665(3) 0.7348(4) 0.085(2) Uani 1 1 d . . . . .
H7N H 0.1776 0.1354 0.7467 0.102 Uiso 1 1 calc R U . . .
O4 O 0.1778(4) 0.3394(3) 0.0774(3) 0.115(2) Uani 1 1 d . . . . .
O3 O 0.0737(3) 0.2011(3) 0.6568(3) 0.109(2) Uani 1 1 d . . . . .
N12 N 0.2229(5) 0.6665(4) 0.1604(4) 0.093(3) Uani 1 1 d . . . . .
H12N H 0.2414 0.6330 0.1711 0.112 Uiso 1 1 calc R U . . .
N6 N 0.1116(4) 0.1071(3) 0.6503(3) 0.085(2) Uani 1 1 d . . . . .
H6N H 0.1412 0.0817 0.6661 0.102 Uiso 1 1 calc R U . . .
N14 N 0.1356(3) 0.5130(3) 0.3881(3) 0.081(2) Uani 1 1 d . . . . .
H14N H 0.1594 0.5288 0.3566 0.098 Uiso 1 1 calc R U . . .
C61 C 0.2500 0.0274(5) 0.7500 0.052(3) Uani 1 2 d S T P . .
N10 N 0.2531(5) 0.3782(4) 0.1589(4) 0.096(3) Uani 1 1 d . . . . .
H10N H 0.2637 0.4114 0.1782 0.116 Uiso 1 1 calc R U . . .
N9 N 0.1594(4) 0.4313(4) 0.1179(3) 0.092(2) Uani 1 1 d . . . . .
H9N H 0.1711 0.4574 0.1482 0.110 Uiso 1 1 calc R U . . .
N4 N 0.2927(4) 0.0477(3) 0.5752(3) 0.090(3) Uani 1 1 d . . . . .
H4N H 0.2693 0.0432 0.6114 0.107 Uiso 1 1 calc R U . . .
N2 N 0.1398(4) -0.0775(3) 0.6193(4) 0.103(3) Uani 1 1 d . . . . .
H2N H 0.1517 -0.0444 0.6382 0.123 Uiso 1 1 calc R U . . .
N11 N 0.1197(4) 0.6156(3) 0.1600(4) 0.096(2) Uani 1 1 d . . . . .
H11N H 0.1431 0.5864 0.1770 0.115 Uiso 1 1 calc R U . . .
C20 C 0.4711(4) -0.0056(3) 0.7260(3) 0.060(2) Uani 1 1 d . . . . .
H20 H 0.4370 -0.0020 0.7580 0.072 Uiso 1 1 calc R U . . .
C14 C 0.4548(4) 0.0024(3) 0.6580(3) 0.057(2) Uani 1 1 d . . . . .
C19 C 0.5384(4) -0.0189(3) 0.7474(3) 0.062(2) Uani 1 1 d . . . . .
C13 C 0.3595(4) 0.0329(4) 0.5778(4) 0.064(2) Uani 1 1 d . . . . .
N16 N 0.4935(5) 0.1948(4) 0.5096(5) 0.103(3) Uani 1 1 d . . . . .
C11 C 0.2013(5) 0.0305(4) 0.4861(3) 0.083(3) Uani 1 1 d . . . . .
H11C H 0.1844 0.0448 0.4417 0.099 Uiso 1 1 calc R U . . .
H11D H 0.2202 -0.0089 0.4798 0.099 Uiso 1 1 calc R U . . .
C62 C 0.2500 0.5246(6) 0.2500 0.103(6) Uani 1 2 d S T P . .
C17 C 0.5919(4) -0.0229(3) 0.7022(4) 0.066(2) Uani 1 1 d . . . . .
C23 C 0.1097(5) 0.1621(5) 0.6783(5) 0.081(3) Uani 1 1 d . . . . .
C15 C 0.5052(4) -0.0040(4) 0.6110(3) 0.073(3) Uani 1 1 d . . . . .
H15 H 0.4943 -0.0014 0.5643 0.088 Uiso 1 1 calc R U . . .
C16 C 0.5725(4) -0.0142(4) 0.6344(4) 0.072(2) Uani 1 1 d . . . . .
H16 H 0.6067 -0.0153 0.6023 0.086 Uiso 1 1 calc R U . . .
C33 C 0.1958(6) 0.3793(5) 0.1168(5) 0.087(3) Uani 1 1 d . . . . .
C51 C -0.0162(4) 0.4921(4) 0.2031(4) 0.084(3) Uani 1 1 d . . . . .
H51A H -0.0562 0.4726 0.1818 0.101 Uiso 1 1 calc R U . . .
H51B H -0.0311 0.5301 0.2202 0.101 Uiso 1 1 calc R U . . .
C4 C 0.1607(5) -0.1589(4) 0.7786(5) 0.082(3) Uani 1 1 d . . . . .
C53 C 0.0751(5) 0.4846(4) 0.3664(4) 0.077(3) Uani 1 1 d . . . . .
C25 C 0.1497(5) 0.2745(5) 0.7524(5) 0.097(3) Uani 1 1 d . . . . .
H25 H 0.1293 0.2801 0.7090 0.116 Uiso 1 1 calc R U . . .
C31 C 0.0351(5) 0.4505(4) 0.1066(4) 0.089(3) Uani 1 1 d . . . . .
H31A H -0.0024 0.4540 0.0725 0.107 Uiso 1 1 calc R U . . .
H31B H 0.0272 0.4150 0.1333 0.107 Uiso 1 1 calc R U . . .
C54 C 0.1624(5) 0.5189(4) 0.4563(4) 0.076(3) Uani 1 1 d . . . . .
C12 C 0.2578(4) 0.0711(4) 0.5133(4) 0.088(3) Uani 1 1 d . . . . .
H12A H 0.2914 0.0767 0.4782 0.105 Uiso 1 1 calc R U . . .
H12B H 0.2381 0.1095 0.5234 0.105 Uiso 1 1 calc R U . . .
C3 C 0.1310(5) -0.1255(5) 0.6588(6) 0.090(3) Uani 1 1 d . . . . .
C43 C 0.1549(7) 0.6663(4) 0.1404(5) 0.086(3) Uani 1 1 d . . . . .
C49 C 0.2883(7) 0.8187(5) 0.1602(5) 0.092(3) Uani 1 1 d . . . . .
O8 O 0.1993(4) 0.0060(3) 0.7236(4) 0.161(3) Uani 1 1 d . . . . .
C21 C 0.1015(4) 0.0797(4) 0.5288(4) 0.083(3) Uani 1 1 d . . . . .
H21A H 0.0679 0.0761 0.4910 0.099 Uiso 1 1 calc R U . . .
H21B H 0.1307 0.1135 0.5198 0.099 Uiso 1 1 calc R U . . .
C52 C 0.0105(4) 0.4551(4) 0.2623(4) 0.090(3) Uani 1 1 d . . . . .
H52A H -0.0260 0.4493 0.2944 0.108 Uiso 1 1 calc R U . . .
H52B H 0.0242 0.4165 0.2457 0.108 Uiso 1 1 calc R U . . .
C24 C 0.1656(5) 0.2181(5) 0.7745(5) 0.082(3) Uani 1 1 d . . . . .
C1 C 0.1018(5) -0.0259(4) 0.5173(4) 0.109(3) Uani 1 1 d . . . . .
H1A H 0.0560 -0.0197 0.5346 0.130 Uiso 1 1 calc R U . . .
H1B H 0.0968 -0.0303 0.4679 0.130 Uiso 1 1 calc R U . . .
C50 C 0.2412(5) 0.7731(5) 0.1481(4) 0.098(3) Uani 1 1 d . . . . .
H50 H 0.1968 0.7798 0.1300 0.118 Uiso 1 1 calc R U . . .
C32 C 0.1025(6) 0.4443(4) 0.0709(4) 0.103(3) Uani 1 1 d . . . . .
H32A H 0.0983 0.4129 0.0371 0.123 Uiso 1 1 calc R U . . .
H32B H 0.1120 0.4809 0.0469 0.123 Uiso 1 1 calc R U . . .
C34 C 0.2978(6) 0.3310(5) 0.1756(5) 0.085(3) Uani 1 1 d . . . . .
C26 C 0.1638(5) 0.3234(5) 0.7940(6) 0.106(3) Uani 1 1 d . . . . .
C44 C 0.2652(7) 0.7166(6) 0.1650(4) 0.091(3) Uani 1 1 d . . . . .
O9 O 0.2105(4) 0.5580(4) 0.2802(4) 0.180(4) Uani 1 1 d . . . . .
C41 C 0.0211(5) 0.5575(4) 0.1144(4) 0.100(3) Uani 1 1 d . . . . .
H41A H -0.0282 0.5613 0.1049 0.120 Uiso 1 1 calc R U . . .
H41B H 0.0436 0.5561 0.0708 0.120 Uiso 1 1 calc R U . . .
C47 C 0.3554(7) 0.8139(6) 0.1863(5) 0.098(3) Uani 1 1 d . . . . .
C10 C 0.1947(5) -0.1432(5) 0.8392(5) 0.098(3) Uani 1 1 d . . . . .
H10 H 0.2079 -0.1040 0.8461 0.118 Uiso 1 1 calc R U . . .
C45 C 0.3333(6) 0.7088(5) 0.1882(5) 0.096(3) Uani 1 1 d . . . . .
H45 H 0.3494 0.6708 0.1981 0.116 Uiso 1 1 calc R U . . .
C42 C 0.0460(6) 0.6103(4) 0.1530(5) 0.112(3) Uani 1 1 d . . . . .
H42A H 0.0279 0.6455 0.1302 0.135 Uiso 1 1 calc R U . . .
H42B H 0.0274 0.6091 0.1985 0.135 Uiso 1 1 calc R U . . .
C55 C 0.2295(5) 0.5367(4) 0.4680(5) 0.099(3) Uani 1 1 d . . . . .
H55 H 0.2579 0.5454 0.4319 0.119 Uiso 1 1 calc R U . . .
C39 C 0.3287(7) 0.2301(5) 0.1685(5) 0.105(3) Uani 1 1 d . . . . .
C22 C 0.0642(4) 0.0906(4) 0.5939(4) 0.091(3) Uani 1 1 d . . . . .
H22A H 0.0307 0.1220 0.5862 0.109 Uiso 1 1 calc R U . . .
H22B H 0.0394 0.0550 0.6061 0.109 Uiso 1 1 calc R U . . .
C29 C 0.2105(5) 0.2600(6) 0.8789(5) 0.096(3) Uani 1 1 d . . . . .
C30 C 0.1972(5) 0.2106(5) 0.8382(5) 0.096(3) Uani 1 1 d . . . . .
H30 H 0.2095 0.1729 0.8537 0.115 Uiso 1 1 calc R U . . .
C40 C 0.2846(5) 0.2740(5) 0.1488(4) 0.097(3) Uani 1 1 d . . . . .
H40 H 0.2471 0.2669 0.1187 0.117 Uiso 1 1 calc R U . . .
C27 C 0.1935(6) 0.3178(6) 0.8583(6) 0.108(4) Uani 1 1 d . . . . .
C9 C 0.2097(5) -0.1852(7) 0.8908(5) 0.110(4) Uani 1 1 d . . . . .
H9 H 0.2327 -0.1734 0.9312 0.132 Uiso 1 1 calc R U . . .
C35 C 0.3539(6) 0.3388(5) 0.2189(5) 0.103(3) Uani 1 1 d . . . . .
H35 H 0.3618 0.3765 0.2368 0.124 Uiso 1 1 calc R U . . .
C37 C 0.3865(6) 0.2384(5) 0.2101(5) 0.095(3) Uani 1 1 d . . . . .
C2 C 0.1295(6) -0.0806(4) 0.5460(5) 0.132(4) Uani 1 1 d . . . . .
H2C H 0.0980 -0.1128 0.5346 0.158 Uiso 1 1 calc R U . . .
H2D H 0.1733 -0.0892 0.5256 0.158 Uiso 1 1 calc R U . . .
C7 C 0.1905(6) -0.2440(6) 0.8819(6) 0.109(4) Uani 1 1 d . . . . .
C60 C 0.1218(5) 0.5077(4) 0.5116(4) 0.096(3) Uani 1 1 d . . . . .
H60 H 0.0764 0.4956 0.5035 0.115 Uiso 1 1 calc R U . . .
C5 C 0.1405(5) -0.2179(5) 0.7702(5) 0.106(3) Uani 1 1 d . . . . .
H5 H 0.1174 -0.2305 0.7301 0.128 Uiso 1 1 calc R U . . .
C56 C 0.2540(5) 0.5413(5) 0.5369(6) 0.110(4) Uani 1 1 d . . . . .
C6 C 0.1555(6) -0.2574(5) 0.8230(6) 0.120(4) Uani 1 1 d . . . . .
C46 C 0.3764(6) 0.7557(6) 0.1967(5) 0.109(4) Uani 1 1 d . . . . .
H46 H 0.4223 0.7486 0.2100 0.131 Uiso 1 1 calc R U . . .
C18 C 0.6661(4) -0.0332(4) 0.7264(4) 0.108(3) Uani 1 1 d . . . . .
H18A H 0.6962 -0.0256 0.6895 0.162 Uiso 1 1 calc R U . . .
H18B H 0.6716 -0.0736 0.7413 0.162 Uiso 1 1 calc R U . . .
H18C H 0.6775 -0.0070 0.7639 0.162 Uiso 1 1 calc R U . . .
C57 C 0.2127(7) 0.5307(5) 0.5917(5) 0.110(4) Uani 1 1 d . . . . .
C36 C 0.4011(6) 0.2931(5) 0.2383(5) 0.119(4) Uani 1 1 d . . . . .
H36 H 0.4391 0.2996 0.2679 0.142 Uiso 1 1 calc R U . . .
C38 C 0.4365(5) 0.1871(4) 0.2280(5) 0.141(4) Uani 1 1 d . . . . .
H38A H 0.4744 0.2017 0.2562 0.211 Uiso 1 1 calc R U . . .
H38B H 0.4536 0.1707 0.1866 0.211 Uiso 1 1 calc R U . . .
H38C H 0.4125 0.1569 0.2524 0.211 Uiso 1 1 calc R U . . .
O10 O 0.2500 0.4777(5) 0.2500 0.236(9) Uani 1 2 d S T P . .
C48 C 0.4039(5) 0.8656(5) 0.1980(5) 0.141(4) Uani 1 1 d . . . . .
H48A H 0.4506 0.8514 0.2021 0.212 Uiso 1 1 calc R U . . .
H48B H 0.3926 0.8859 0.2394 0.212 Uiso 1 1 calc R U . . .
H48C H 0.3995 0.8925 0.1600 0.212 Uiso 1 1 calc R U . . .
C59 C 0.1461(7) 0.5137(5) 0.5781(6) 0.123(4) Uani 1 1 d . . . . .
O7 O 0.2317(6) 0.0718(5) 0.7828(4) 0.092(4) Uani 0.5 1 d . . P . .
C28 C 0.2086(5) 0.3706(5) 0.9041(5) 0.156(5) Uani 1 1 d . . . . .
H28A H 0.2542 0.3851 0.8964 0.234 Uiso 1 1 calc R U . . .
H28B H 0.2055 0.3590 0.9512 0.234 Uiso 1 1 calc R U . . .
H28C H 0.1755 0.4014 0.8938 0.234 Uiso 1 1 calc R U . . .
C8 C 0.2080(5) -0.2885(5) 0.9383(5) 0.155(5) Uani 1 1 d . . . . .
H8A H 0.2445 -0.3139 0.9241 0.232 Uiso 1 1 calc R U . . .
H8B H 0.1678 -0.3119 0.9471 0.232 Uiso 1 1 calc R U . . .
H8C H 0.2226 -0.2678 0.9793 0.232 Uiso 1 1 calc R U . . .
C78 C 0.5941(7) 0.1213(6) 0.5154(7) 0.193(7) Uani 1 1 d . . . . .
H78A H 0.5735 0.0995 0.5516 0.289 Uiso 1 1 calc R U . . .
H78B H 0.6418 0.1289 0.5274 0.289 Uiso 1 1 calc R U . . .
H78C H 0.5910 0.0986 0.4738 0.289 Uiso 1 1 calc R U . . .
C72 C 0.3855(7) 0.1842(7) 0.4324(10) 0.240(9) Uani 1 1 d D . . . .
H72A H 0.3716 0.2037 0.4733 0.360 Uiso 1 1 calc R U . . .
H72B H 0.3564 0.1504 0.4236 0.360 Uiso 1 1 calc R U . . .
H72C H 0.3812 0.2111 0.3944 0.360 Uiso 1 1 calc R U . . .
C58 C 0.2456(6) 0.5386(5) 0.6648(5) 0.189(6) Uani 1 1 d . . . . .
H58A H 0.2948 0.5417 0.6621 0.283 Uiso 1 1 calc R U . . .
H58B H 0.2344 0.5051 0.6925 0.283 Uiso 1 1 calc R U . . .
H58C H 0.2279 0.5741 0.6850 0.283 Uiso 1 1 calc R U . . .
C77 C 0.5628(10) 0.1697(10) 0.5066(6) 0.298(14) Uani 1 1 d . . . . .
H77A H 0.5757 0.1805 0.4607 0.357 Uiso 1 1 calc R U . . .
H77B H 0.5895 0.1960 0.5366 0.357 Uiso 1 1 calc R U . . .
N15 N 0.5032(6) 0.3106(5) -0.0020(4) 0.127(4) Uani 1 1 d D . . . .
C76 C 0.4889(7) 0.1820(7) 0.6312(7) 0.225(8) Uani 1 1 d D . . . .
H76A H 0.5350 0.1665 0.6347 0.338 Uiso 1 1 calc R U . . .
H76B H 0.4619 0.1648 0.6663 0.338 Uiso 1 1 calc R U . . .
H76C H 0.4902 0.2243 0.6368 0.338 Uiso 1 1 calc R U . . .
C74 C 0.4977(8) 0.2990(6) 0.4639(9) 0.272(10) Uani 1 1 d . . . . .
H74A H 0.5061 0.2842 0.4189 0.408 Uiso 1 1 calc R U . . .
H74B H 0.5343 0.3254 0.4782 0.408 Uiso 1 1 calc R U . . .
H74C H 0.4545 0.3199 0.4631 0.408 Uiso 1 1 calc R U . . .
C70 C 0.5530(10) 0.3171(8) 0.1156(7) 0.288(11) Uani 1 1 d . . . . .
H70A H 0.5168 0.2906 0.1278 0.432 Uiso 1 1 calc R U . . .
H70B H 0.5568 0.3487 0.1485 0.432 Uiso 1 1 calc R U . . .
H70C H 0.5960 0.2960 0.1150 0.432 Uiso 1 1 calc R U . . .
C75 C 0.4562(8) 0.1666(8) 0.5604(7) 0.39(2) Uani 1 1 d D . . . .
H75A H 0.4570 0.1240 0.5535 0.463 Uiso 1 1 calc R U . . .
H75B H 0.4084 0.1796 0.5577 0.463 Uiso 1 1 calc R U . . .
C67 C 0.5230(10) 0.2494(12) -0.0121(11) 0.41(2) Uani 1 1 d . . . . .
H67A H 0.5027 0.2346 -0.0549 0.491 Uiso 1 1 calc R U . . .
H67B H 0.5071 0.2250 0.0251 0.491 Uiso 1 1 calc R U . . .
C68 C 0.6054(10) 0.2479(8) -0.0138(6) 0.320(12) Uani 1 1 d . . . . .
H68A H 0.6209 0.2780 -0.0444 0.480 Uiso 1 1 calc R U . . .
H68B H 0.6200 0.2098 -0.0295 0.480 Uiso 1 1 calc R U . . .
H68C H 0.6248 0.2550 0.0314 0.480 Uiso 1 1 calc R U . . .
C73 C 0.4952(10) 0.2551(7) 0.5064(10) 0.305(13) Uani 1 1 d . . . . .
H73A H 0.4549 0.2655 0.5320 0.366 Uiso 1 1 calc R U . . .
H73B H 0.5341 0.2640 0.5374 0.366 Uiso 1 1 calc R U . . .
C69 C 0.539(2) 0.3382(8) 0.0576(11) 0.48(3) Uani 1 1 d . . . . .
H69A H 0.5837 0.3508 0.0409 0.570 Uiso 1 1 calc R U . . .
H69B H 0.5140 0.3743 0.0660 0.570 Uiso 1 1 calc R U . . .
C64 C 0.3837(11) 0.3395(8) 0.0075(10) 0.346(16) Uani 1 1 d D . . . .
H64A H 0.4039 0.3698 -0.0198 0.519 Uiso 1 1 calc R U . . .
H64B H 0.3785 0.3541 0.0532 0.519 Uiso 1 1 calc R U . . .
H64C H 0.3393 0.3289 -0.0122 0.519 Uiso 1 1 calc R U . . .
C63 C 0.4311(7) 0.2847(8) 0.0097(12) 0.345(17) Uani 1 1 d D . . . .
H63A H 0.4177 0.2568 -0.0261 0.414 Uiso 1 1 calc R U . . .
H63B H 0.4298 0.2649 0.0538 0.414 Uiso 1 1 calc R U . . .
C71 C 0.4611(7) 0.1638(7) 0.4417(10) 0.279(11) Uani 1 1 d D . . . .
H71A H 0.4869 0.1752 0.4021 0.335 Uiso 1 1 calc R U . . .
H71B H 0.4631 0.1210 0.4463 0.335 Uiso 1 1 calc R U . . .
C65 C 0.5331(12) 0.3693(7) -0.0280(8) 0.75(6) Uani 1 1 d D . . . .
H65A H 0.5178 0.4042 -0.0039 0.896 Uiso 1 1 calc R U . . .
H65B H 0.5828 0.3692 -0.0325 0.896 Uiso 1 1 calc R U . . .
C66 C 0.4914(7) 0.3557(9) -0.0949(7) 0.230(9) Uani 1 1 d D . . . .
H66A H 0.4791 0.3145 -0.0959 0.345 Uiso 1 1 calc R U . . .
H66B H 0.5189 0.3647 -0.1334 0.345 Uiso 1 1 calc R U . . .
H66C H 0.4502 0.3794 -0.0970 0.345 Uiso 1 1 calc R U . . .

loop_
_atom_site_aniso_label
_atom_site_aniso_U_11
_atom_site_aniso_U_22
_atom_site_aniso_U_33
_atom_site_aniso_U_23
_atom_site_aniso_U_13
_atom_site_aniso_U_12
Cl3A 0.146(4) 0.071(3) 0.183(4) -0.018(3) -0.012(3) 0.022(3)
Cl6A 0.105(3) 0.193(4) 0.137(3) -0.079(3) -0.011(2) 0.000(3)
Cl3B 0.245(14) 0.137(10) 0.144(9) -0.038(8) -0.013(9) -0.038(10)
Cl6B 0.083(9) 0.193(14) 0.054(6) 0.027(8) 0.006(6) -0.001(10)
Cl2 0.1031(19) 0.139(2) 0.0609(12) -0.0097(13) -0.0178(11) 0.0345(18)
Cl5 0.171(3) 0.077(2) 0.199(3) 0.0244(19) -0.002(2) -0.012(2)
Cl4 0.265(5) 0.098(3) 0.214(3) -0.060(2) -0.098(3) 0.044(3)
Cl1 0.374(6) 0.096(3) 0.178(3) 0.044(2) -0.097(3) -0.053(3)
N1 0.076(6) 0.069(5) 0.061(4) 0.010(4) -0.009(4) -0.002(5)
O2 0.060(4) 0.145(6) 0.062(3) 0.021(3) 0.011(3) 0.008(4)
N8 0.070(5) 0.073(5) 0.065(4) 0.001(4) -0.002(4) -0.005(4)
O1 0.158(7) 0.060(4) 0.111(5) 0.008(4) -0.016(4) -0.033(5)
N5 0.057(5) 0.125(7) 0.042(3) 0.001(4) 0.000(3) 0.002(5)
N3 0.107(7) 0.064(5) 0.091(5) 0.001(5) 0.013(5) 0.002(5)
N13 0.100(6) 0.093(6) 0.054(4) 0.008(4) 0.007(4) -0.025(5)
O6 0.085(5) 0.170(7) 0.072(3) 0.012(4) 0.017(3) -0.044(5)
O5 0.117(6) 0.072(5) 0.128(5) 0.037(4) -0.023(4) 0.003(4)
N7 0.102(7) 0.067(6) 0.084(5) 0.002(5) -0.015(4) 0.013(5)
O4 0.157(7) 0.081(5) 0.105(5) -0.023(4) -0.028(4) 0.008(5)
O3 0.103(6) 0.084(5) 0.137(5) 0.016(4) -0.022(4) 0.020(4)
N12 0.091(7) 0.082(7) 0.106(6) 0.016(5) -0.003(5) 0.036(6)
N6 0.085(6) 0.077(6) 0.092(5) 0.009(4) -0.015(4) 0.004(5)
N14 0.074(5) 0.124(7) 0.047(4) 0.011(4) 0.012(3) -0.026(5)
C61 0.092(11) 0.035(7) 0.028(5) 0.000 -0.006(6) 0.000
N10 0.100(7) 0.087(7) 0.101(6) -0.023(6) -0.011(5) -0.008(6)
N9 0.099(7) 0.090(6) 0.086(5) -0.018(5) -0.007(5) 0.002(6)
N4 0.059(5) 0.157(8) 0.053(4) 0.024(4) 0.003(3) 0.005(5)
N2 0.129(7) 0.065(6) 0.112(6) 0.016(5) -0.014(5) -0.014(5)
N11 0.099(7) 0.062(6) 0.126(6) 0.008(5) -0.018(5) 0.008(6)
C20 0.052(6) 0.088(6) 0.040(4) -0.011(4) 0.006(4) 0.003(5)
C14 0.043(6) 0.079(6) 0.050(4) -0.012(4) 0.004(4) -0.003(5)
C19 0.071(6) 0.066(6) 0.049(4) -0.006(4) -0.008(4) 0.010(5)
C13 0.048(6) 0.076(6) 0.067(5) -0.001(5) 0.008(5) -0.006(5)
N16 0.093(7) 0.064(6) 0.151(7) -0.014(5) 0.004(6) -0.007(6)
C11 0.106(8) 0.090(7) 0.050(4) 0.003(5) -0.012(5) -0.007(6)
C62 0.220(19) 0.035(8) 0.062(7) 0.000 0.089(10) 0.000
C17 0.052(6) 0.076(6) 0.069(5) -0.010(5) -0.011(4) 0.001(5)
C23 0.085(9) 0.065(7) 0.095(7) 0.016(7) 0.005(6) -0.003(7)
C15 0.070(7) 0.101(7) 0.049(4) -0.008(4) 0.001(5) -0.002(6)
C16 0.060(7) 0.090(7) 0.067(5) -0.004(5) 0.014(4) 0.004(6)
C33 0.088(9) 0.086(9) 0.087(7) -0.007(7) 0.022(7) 0.007(8)
C51 0.078(7) 0.084(7) 0.089(6) 0.005(5) -0.015(5) 0.009(6)
C4 0.084(8) 0.069(7) 0.095(7) 0.006(6) 0.011(6) -0.002(6)
C53 0.066(7) 0.100(8) 0.066(5) 0.008(5) 0.003(5) -0.014(6)
C25 0.081(8) 0.104(9) 0.105(7) 0.007(7) -0.004(6) 0.011(7)
C31 0.098(8) 0.083(7) 0.086(6) -0.019(5) -0.004(6) -0.024(6)
C54 0.073(7) 0.091(7) 0.063(5) 0.004(5) 0.006(5) 0.011(6)
C12 0.061(7) 0.126(8) 0.076(6) 0.015(6) 0.008(5) -0.001(6)
C3 0.089(8) 0.066(7) 0.115(8) 0.014(7) -0.001(6) 0.000(7)
C43 0.134(11) 0.043(6) 0.080(6) 0.000(5) 0.006(7) 0.008(8)
C49 0.097(10) 0.084(8) 0.095(7) 0.016(6) 0.007(7) 0.008(8)
O8 0.124(7) 0.099(7) 0.253(9) -0.041(6) -0.073(6) -0.028(5)
C21 0.073(7) 0.098(8) 0.076(5) 0.003(5) -0.005(5) -0.015(6)
C52 0.101(8) 0.095(7) 0.073(5) 0.009(5) -0.008(5) -0.031(6)
C24 0.097(8) 0.077(8) 0.071(6) 0.010(6) 0.007(5) 0.000(7)
C1 0.147(10) 0.082(8) 0.093(6) 0.013(6) -0.039(6) -0.024(8)
C50 0.105(10) 0.083(8) 0.106(7) 0.018(7) -0.009(6) 0.008(8)
C32 0.135(10) 0.092(8) 0.080(6) -0.008(6) 0.004(7) -0.002(8)
C34 0.107(10) 0.080(8) 0.071(6) 0.000(6) 0.020(6) -0.003(8)
C26 0.093(9) 0.099(9) 0.127(9) -0.029(8) -0.004(7) -0.013(7)
C44 0.100(11) 0.096(10) 0.077(6) 0.008(6) 0.009(6) -0.018(9)
O9 0.238(10) 0.128(8) 0.183(7) -0.007(6) 0.107(7) -0.035(7)
C41 0.116(9) 0.078(7) 0.103(7) 0.033(6) -0.021(6) 0.000(7)
C47 0.102(11) 0.088(9) 0.104(7) -0.004(7) 0.011(7) 0.001(9)
C10 0.085(8) 0.119(10) 0.091(7) -0.019(7) 0.011(6) -0.028(7)
C45 0.083(9) 0.100(10) 0.108(7) 0.010(7) 0.024(7) 0.011(8)
C42 0.125(11) 0.063(7) 0.146(9) 0.019(6) -0.019(8) 0.006(8)
C55 0.068(8) 0.128(10) 0.102(7) -0.029(7) 0.000(6) 0.015(7)
C39 0.147(11) 0.067(7) 0.099(7) -0.019(6) -0.017(7) -0.011(8)
C22 0.055(6) 0.105(8) 0.111(7) -0.010(6) -0.010(5) 0.004(6)
C29 0.109(9) 0.114(10) 0.066(6) 0.009(7) 0.001(6) -0.016(8)
C30 0.107(9) 0.095(8) 0.086(7) 0.004(7) 0.007(6) -0.017(7)
C40 0.138(10) 0.075(8) 0.077(6) -0.005(6) -0.018(6) 0.011(8)
C27 0.103(9) 0.113(10) 0.108(8) -0.041(9) 0.017(7) -0.025(8)
C9 0.089(9) 0.160(12) 0.081(7) -0.005(8) 0.007(6) -0.017(9)
C35 0.118(10) 0.085(9) 0.106(8) -0.023(7) -0.017(7) -0.010(8)
C37 0.088(8) 0.100(10) 0.095(7) -0.009(7) -0.023(6) 0.017(8)
C2 0.212(13) 0.073(8) 0.107(8) 0.001(7) -0.038(8) -0.019(8)
C7 0.094(9) 0.134(11) 0.097(8) 0.008(9) -0.002(6) 0.002(9)
C60 0.106(8) 0.107(8) 0.072(5) 0.004(6) -0.015(6) -0.014(7)
C5 0.125(10) 0.087(8) 0.106(7) 0.009(7) -0.009(6) -0.016(8)
C56 0.087(9) 0.110(9) 0.128(8) -0.050(8) -0.055(7) 0.033(7)
C6 0.156(11) 0.083(8) 0.117(8) 0.027(7) -0.025(8) -0.012(8)
C46 0.106(10) 0.104(10) 0.121(8) -0.023(8) 0.048(7) -0.009(9)
C18 0.060(7) 0.149(11) 0.115(7) -0.005(7) -0.008(5) 0.019(7)
C57 0.165(13) 0.105(9) 0.058(6) -0.013(6) -0.016(7) 0.029(9)
C36 0.156(12) 0.074(9) 0.126(9) -0.012(7) 0.014(8) -0.007(8)
C38 0.155(11) 0.104(9) 0.160(10) -0.010(7) -0.029(8) 0.026(9)
O10 0.50(3) 0.047(7) 0.171(11) 0.000 0.149(13) 0.000
C48 0.127(11) 0.126(11) 0.173(10) -0.012(8) 0.021(8) -0.039(9)
C59 0.151(12) 0.109(9) 0.107(9) -0.017(8) -0.042(8) -0.012(9)
O7 0.129(11) 0.076(8) 0.071(6) -0.006(6) 0.015(7) 0.017(8)
C28 0.198(13) 0.134(11) 0.137(9) -0.059(8) 0.018(8) -0.032(10)
C8 0.166(12) 0.182(12) 0.114(8) 0.057(8) -0.014(7) 0.013(10)
C78 0.136(13) 0.156(14) 0.289(17) 0.079(12) 0.061(12) 0.047(10)
C72 0.134(15) 0.176(17) 0.41(3) 0.090(15) 0.005(16) 0.012(14)
C58 0.276(16) 0.182(14) 0.101(8) -0.031(8) -0.076(8) 0.037(11)
C77 0.30(2) 0.49(4) 0.104(10) 0.006(15) 0.021(11) 0.27(2)
N15 0.176(11) 0.126(9) 0.078(5) -0.032(6) 0.013(6) -0.029(8)
C76 0.201(16) 0.25(2) 0.227(15) -0.125(13) 0.058(13) 0.060(14)
C74 0.26(2) 0.114(14) 0.43(3) 0.070(15) -0.152(17) 0.000(14)
C70 0.49(3) 0.22(2) 0.157(14) 0.003(13) 0.031(17) 0.18(2)
C75 0.32(3) 0.19(2) 0.67(5) -0.16(3) 0.36(4) -0.07(2)
C67 0.18(2) 0.53(4) 0.51(4) -0.40(4) -0.09(2) 0.13(2)
C68 0.47(3) 0.39(3) 0.102(9) 0.001(12) -0.014(14) 0.24(3)
C73 0.36(3) 0.085(12) 0.45(3) 0.051(15) -0.25(2) -0.070(16)
C69 1.18(9) 0.081(15) 0.175(19) 0.025(12) 0.14(3) 0.10(3)
C64 0.28(2) 0.52(4) 0.235(18) 0.21(3) 0.092(17) 0.07(3)
C63 0.47(6) 0.29(3) 0.28(3) 0.07(2) 0.12(3) 0.00(3)
C71 0.32(3) 0.19(2) 0.33(2) -0.106(19) 0.10(2) -0.13(2)
C65 0.36(5) 0.31(4) 1.61(18) -0.40(7) 0.49(8) -0.21(4)
C66 0.100(12) 0.31(3) 0.291(17) 0.023(17) 0.091(11) -0.053(14)

loop_
_atom_type_symbol
_atom_type_description
_atom_type_scat_dispersion_real
_atom_type_scat_dispersion_imag
_atom_type_scat_source
C C 0.0033 0.0016 'International Tables Vol C Tables 4.2.6.8 and 6.1.1.4'
H H 0.0000 0.0000 'International Tables Vol C Tables 4.2.6.8 and 6.1.1.4'
N N 0.0061 0.0033 'International Tables Vol C Tables 4.2.6.8 and 6.1.1.4'
O O 0.0106 0.0060 'International Tables Vol C Tables 4.2.6.8 and 6.1.1.4'
Cl Cl 0.1484 0.1585 'International Tables Vol C Tables 4.2.6.8 and 6.1.1.4'

loop_
_geom_angle_atom_site_label_1
_geom_angle_atom_site_label_2
_geom_angle_atom_site_label_3
_geom_angle
_geom_angle_site_symmetry_1
_geom_angle_site_symmetry_3
C21 N1 C1 110.9(7) . .
C21 N1 C11 111.5(6) . .
C1 N1 C11 110.5(7) . .
C31 N8 C51 108.5(6) . .
C31 N8 C41 112.9(6) . .
C51 N8 C41 110.9(7) . .
C13 N5 C14 128.3(6) . .
C13 N5 H5N 115.9 . .
C14 N5 H5N 115.8 . .
C3 N3 C4 128.0(8) . .
C3 N3 H3N 116.0 . .
C4 N3 H3N 116.0 . .
C53 N13 C52 121.4(7) . .
C53 N13 H13N 119.3 . .
C52 N13 H13N 119.3 . .
C23 N7 C24 125.2(8) . .
C23 N7 H7N 117.4 . .
C24 N7 H7N 117.4 . .
C43 N12 C44 125.6(10) . .
C43 N12 H12N 117.2 . .
C44 N12 H12N 117.2 . .
C23 N6 C22 120.9(9) . .
C23 N6 H6N 119.6 . .
C22 N6 H6N 119.5 . .
C53 N14 C54 127.2(7) . .
C53 N14 H14N 116.4 . .
C54 N14 H14N 116.4 . .
O7 C61 O7 73.1(11) . 2_556
O7 C61 O8 110.4(7) . 2_556
O7 C61 O8 107.5(7) 2_556 2_556
O7 C61 O8 107.5(7) . .
O7 C61 O8 110.4(7) 2_556 .
O8 C61 O8 132.4(13) 2_556 .
C33 N10 C34 129.7(9) . .
C33 N10 H10N 115.1 . .
C34 N10 H10N 115.1 . .
C33 N9 C32 123.2(9) . .
C33 N9 H9N 118.4 . .
C32 N9 H9N 118.4 . .
C13 N4 C12 122.7(6) . .
C13 N4 H4N 118.7 . .
C12 N4 H4N 118.7 . .
C3 N2 C2 121.0(8) . .
C3 N2 H2N 119.5 . .
C2 N2 H2N 119.5 . .
C43 N11 C42 122.6(9) . .
C43 N11 H11N 118.6 . .
C42 N11 H11N 118.8 . .
C14 C20 C19 120.2(6) . .
C14 C20 H20 119.9 . .
C19 C20 H20 119.9 . .
C20 C14 C15 119.5(7) . .
C20 C14 N5 117.4(6) . .
C15 C14 N5 123.1(7) . .
C17 C19 C20 122.4(7) . .
C17 C19 Cl2 119.8(6) . .
C20 C19 Cl2 117.8(6) . .
O2 C13 N4 120.5(7) . .
O2 C13 N5 122.8(8) . .
N4 C13 N5 116.6(7) . .
C73 N16 C75 120.0(14) . .
C73 N16 C77 111.3(14) . .
C75 N16 C77 110.5(12) . .
C73 N16 C71 114.0(11) . .
C75 N16 C71 100.9(10) . .
C77 N16 C71 97.4(9) . .
N1 C11 C12 112.2(6) . .
N1 C11 H11C 109.2 . .
C12 C11 H11C 109.2 . .
N1 C11 H11D 109.1 . .
C12 C11 H11D 109.1 . .
H11C C11 H11D 107.9 . .
O10 C62 O9 127.4(6) . .
O10 C62 O9 127.4(6) . 2
O9 C62 O9 105.1(13) . 2
C16 C17 C19 114.8(7) . .
C16 C17 C18 123.0(7) . .
C19 C17 C18 122.2(7) . .
O3 C23 N6 123.9(11) . .
O3 C23 N7 124.8(10) . .
N6 C23 N7 111.3(9) . .
C14 C15 C16 118.8(7) . .
C14 C15 H15 120.6 . .
C16 C15 H15 120.6 . .
C17 C16 C15 124.1(7) . .
C17 C16 H16 117.9 . .
C15 C16 H16 118.0 . .
O4 C33 N10 124.9(11) . .
O4 C33 N9 120.3(11) . .
N10 C33 N9 114.7(11) . .
N8 C51 C52 113.2(7) . .
N8 C51 H51A 109.0 . .
C52 C51 H51A 109.0 . .
N8 C51 H51B 108.9 . .
C52 C51 H51B 108.9 . .
H51A C51 H51B 107.8 . .
C10 C4 N3 119.1(10) . .
C10 C4 C5 118.0(9) . .
N3 C4 C5 122.8(10) . .
O6 C53 N13 123.5(8) . .
O6 C53 N14 125.2(8) . .
N13 C53 N14 111.1(7) . .
C24 C25 C26 120.9(10) . .
C24 C25 H25 119.5 . .
C26 C25 H25 119.6 . .
N8 C31 C32 112.1(7) . .
N8 C31 H31A 109.2 . .
C32 C31 H31A 109.2 . .
N8 C31 H31B 109.2 . .
C32 C31 H31B 109.2 . .
H31A C31 H31B 107.9 . .
C60 C54 C55 119.0(8) . .
C60 C54 N14 121.3(9) . .
C55 C54 N14 119.7(8) . .
N4 C12 C11 112.2(7) . .
N4 C12 H12A 109.2 . .
C11 C12 H12A 109.2 . .
N4 C12 H12B 109.2 . .
C11 C12 H12B 109.1 . .
H12A C12 H12B 107.9 . .
O1 C3 N2 124.0(10) . .
O1 C3 N3 122.8(9) . .
N2 C3 N3 113.2(9) . .
O5 C43 N12 127.4(11) . .
O5 C43 N11 118.7(12) . .
N12 C43 N11 113.8(10) . .
C50 C49 C47 127.2(10) . .
C50 C49 Cl5 114.5(10) . .
C47 C49 Cl5 118.2(11) . .
N1 C21 C22 112.5(7) . .
N1 C21 H21A 109.1 . .
C22 C21 H21A 109.1 . .
N1 C21 H21B 109.1 . .
C22 C21 H21B 109.1 . .
H21A C21 H21B 107.8 . .
N13 C52 C51 111.0(7) . .
N13 C52 H52A 109.5 . .
C51 C52 H52A 109.5 . .
N13 C52 H52B 109.4 . .
C51 C52 H52B 109.4 . .
H52A C52 H52B 108.0 . .
C30 C24 C25 119.0(9) . .
C30 C24 N7 116.6(9) . .
C25 C24 N7 124.3(9) . .
C2 C1 N1 114.9(8) . .
C2 C1 H1A 108.6 . .
N1 C1 H1A 108.5 . .
C2 C1 H1B 108.5 . .
N1 C1 H1B 108.5 . .
H1A C1 H1B 107.5 . .
C49 C50 C44 115.4(10) . .
C49 C50 H50 122.3 . .
C44 C50 H50 122.3 . .
N9 C32 C31 112.3(7) . .
N9 C32 H32A 109.2 . .
C31 C32 H32A 109.2 . .
N9 C32 H32B 109.1 . .
C31 C32 H32B 109.1 . .
H32A C32 H32B 107.9 . .
C35 C34 N10 121.2(10) . .
C35 C34 C40 118.6(11) . .
N10 C34 C40 120.2(11) . .
C27 C26 C25 122.0(11) . .
C27 C26 Cl3A 120.9(10) . .
C25 C26 Cl3A 116.8(9) . .
C45 C44 C50 119.8(11) . .
C45 C44 N12 117.8(12) . .
C50 C44 N12 122.4(12) . .
N8 C41 C42 112.8(7) . .
N8 C41 H41A 109.0 . .
C42 C41 H41A 109.0 . .
N8 C41 H41B 109.1 . .
C42 C41 H41B 109.0 . .
H41A C41 H41B 107.8 . .
C49 C47 C46 113.3(11) . .
C49 C47 C48 124.4(12) . .
C46 C47 C48 122.1(12) . .
C4 C10 C9 121.5(10) . .
C4 C10 H10 119.2 . .
C9 C10 H10 119.3 . .
C46 C45 C44 121.0(11) . .
C46 C45 H45 119.5 . .
C44 C45 H45 119.5 . .
N11 C42 C41 114.8(9) . .
N11 C42 H42A 108.6 . .
C41 C42 H42A 108.6 . .
N11 C42 H42B 108.5 . .
C41 C42 H42B 108.5 . .
H42A C42 H42B 107.5 . .
C54 C55 C56 117.5(9) . .
C54 C55 H55 121.3 . .
C56 C55 H55 121.2 . .
C40 C39 C37 124.1(10) . .
C40 C39 Cl4 116.8(9) . .
C37 C39 Cl4 119.0(10) . .
N6 C22 C21 111.8(7) . .
N6 C22 H22A 109.3 . .
C21 C22 H22A 109.3 . .
N6 C22 H22B 109.2 . .
C21 C22 H22B 109.3 . .
H22A C22 H22B 107.9 . .
C30 C29 C27 123.2(10) . .
C30 C29 Cl3B 113.6(11) . .
C27 C29 Cl3B 122.9(12) . .
C24 C30 C29 119.0(10) . .
C24 C30 H30 120.6 . .
C29 C30 H30 120.4 . .
C39 C40 C34 117.3(10) . .
C39 C40 H40 121.4 . .
C34 C40 H40 121.3 . .
C26 C27 C29 115.9(10) . .
C26 C27 C28 122.4(12) . .
C29 C27 C28 121.8(12) . .
C7 C9 C10 120.5(11) . .
C7 C9 H9 119.8 . .
C10 C9 H9 119.7 . .
C34 C35 C36 124.2(10) . .
C34 C35 H35 117.9 . .
C36 C35 H35 117.9 . .
C39 C37 C36 120.7(11) . .
C39 C37 C38 121.6(11) . .
C36 C37 C38 117.7(11) . .
N2 C2 C1 112.2(8) . .
N2 C2 H2C 109.2 . .
C1 C2 H2C 109.1 . .
N2 C2 H2D 109.2 . .
C1 C2 H2D 109.2 . .
H2C C2 H2D 107.9 . .
C6 C7 C9 116.4(12) . .
C6 C7 C8 124.1(13) . .
C9 C7 C8 119.4(12) . .
C59 C60 C54 122.5(10) . .
C59 C60 H60 118.8 . .
C54 C60 H60 118.7 . .
C6 C5 C4 118.4(10) . .
C6 C5 H5 120.7 . .
C4 C5 H5 120.9 . .
C57 C56 C55 122.8(10) . .
C57 C56 Cl6A 119.8(10) . .
C55 C56 Cl6A 117.3(10) . .
C7 C6 C5 125.2(11) . .
C7 C6 Cl1 119.8(10) . .
C5 C6 Cl1 115.0(9) . .
C45 C46 C47 123.0(12) . .
C45 C46 H46 118.5 . .
C47 C46 H46 118.5 . .
C17 C18 H18A 109.5 . .
C17 C18 H18B 109.4 . .
H18A C18 H18B 109.5 . .
C17 C18 H18C 109.5 . .
H18A C18 H18C 109.5 . .
H18B C18 H18C 109.5 . .
C59 C57 C56 118.0(10) . .
C59 C57 C58 124.5(11) . .
C56 C57 C58 117.6(12) . .
C37 C36 C35 115.0(11) . .
C37 C36 H36 122.5 . .
C35 C36 H36 122.5 . .
C37 C38 H38A 109.4 . .
C37 C38 H38B 109.5 . .
H38A C38 H38B 109.5 . .
C37 C38 H38C 109.5 . .
H38A C38 H38C 109.5 . .
H38B C38 H38C 109.5 . .
C47 C48 H48A 109.5 . .
C47 C48 H48B 109.4 . .
H48A C48 H48B 109.5 . .
C47 C48 H48C 109.5 . .
H48A C48 H48C 109.5 . .
H48B C48 H48C 109.5 . .
C57 C59 C60 120.1(11) . .
C57 C59 Cl6B 94.7(10) . .
C60 C59 Cl6B 140.2(12) . .
C61 O7 O7 53.4(5) . 2_556
C27 C28 H28A 109.4 . .
C27 C28 H28B 109.4 . .
H28A C28 H28B 109.5 . .
C27 C28 H28C 109.6 . .
H28A C28 H28C 109.5 . .
H28B C28 H28C 109.5 . .
C7 C8 H8A 109.5 . .
C7 C8 H8B 109.5 . .
H8A C8 H8B 109.5 . .
C7 C8 H8C 109.4 . .
H8A C8 H8C 109.5 . .
H8B C8 H8C 109.5 . .
C77 C78 H78A 109.3 . .
C77 C78 H78B 109.9 . .
H78A C78 H78B 109.5 . .
C77 C78 H78C 109.3 . .
H78A C78 H78C 109.5 . .
H78B C78 H78C 109.5 . .
C71 C72 H72A 109.5 . .
C71 C72 H72B 109.6 . .
H72A C72 H72B 109.5 . .
C71 C72 H72C 109.3 . .
H72A C72 H72C 109.5 . .
H72B C72 H72C 109.5 . .
C57 C58 H58A 109.5 . .
C57 C58 H58B 109.4 . .
H58A C58 H58B 109.5 . .
C57 C58 H58C 109.6 . .
H58A C58 H58C 109.5 . .
H58B C58 H58C 109.5 . .
C78 C77 N16 140(2) . .
C78 C77 H77A 102.0 . .
N16 C77 H77A 102.0 . .
C78 C77 H77B 101.8 . .
N16 C77 H77B 101.9 . .
H77A C77 H77B 104.8 . .
C69 N15 C67 113.0(15) . .
C69 N15 C65 73.9(11) . .
C67 N15 C65 132.2(17) . .
C69 N15 C63 116.9(15) . .
C67 N15 C63 84.5(12) . .
C65 N15 C63 136.8(15) . .
C75 C76 H76A 109.5 . .
C75 C76 H76B 109.4 . .
H76A C76 H76B 109.5 . .
C75 C76 H76C 109.5 . .
H76A C76 H76C 109.5 . .
H76B C76 H76C 109.5 . .
C73 C74 H74A 109.5 . .
C73 C74 H74B 109.5 . .
H74A C74 H74B 109.5 . .
C73 C74 H74C 109.5 . .
H74A C74 H74C 109.5 . .
H74B C74 H74C 109.5 . .
C69 C70 H70A 109.5 . .
C69 C70 H70B 109.5 . .
H70A C70 H70B 109.5 . .
C69 C70 H70C 109.5 . .
H70A C70 H70C 109.5 . .
H70B C70 H70C 109.5 . .
N16 C75 C76 109.1(15) . .
N16 C75 H75A 109.9 . .
C76 C75 H75A 109.9 . .
N16 C75 H75B 109.8 . .
C76 C75 H75B 109.9 . .
H75A C75 H75B 108.3 . .
N15 C67 C68 107.0(19) . .
N15 C67 H67A 110.3 . .
C68 C67 H67A 110.3 . .
N15 C67 H67B 110.4 . .
C68 C67 H67B 110.3 . .
H67A C67 H67B 108.5 . .
C67 C68 H68A 109.5 . .
C67 C68 H68B 109.4 . .
H68A C68 H68B 109.5 . .
C67 C68 H68C 109.5 . .
H68A C68 H68C 109.5 . .
H68B C68 H68C 109.5 . .
C74 C73 N16 143(2) . .
C74 C73 H73A 101.3 . .
N16 C73 H73A 101.3 . .
C74 C73 H73B 101.3 . .
N16 C73 H73B 101.3 . .
H73A C73 H73B 104.5 . .
C70 C69 N15 129(2) . .
C70 C69 H69A 105.0 . .
N15 C69 H69A 104.8 . .
C70 C69 H69B 105.0 . .
N15 C69 H69B 105.1 . .
H69A C69 H69B 105.8 . .
C63 C64 H64A 109.2 . .
C63 C64 H64B 109.3 . .
H64A C64 H64B 109.5 . .
C63 C64 H64C 109.9 . .
H64A C64 H64C 109.5 . .
H64B C64 H64C 109.5 . .
C64 C63 N15 103.5(14) . .
C64 C63 H63A 110.8 . .
N15 C63 H63A 111.1 . .
C64 C63 H63B 111.1 . .
N15 C63 H63B 111.1 . .
H63A C63 H63B 109.1 . .
C72 C71 N16 107.9(14) . .
C72 C71 H71A 110.3 . .
N16 C71 H71A 110.1 . .
C72 C71 H71B 110.0 . .
N16 C71 H71B 110.1 . .
H71A C71 H71B 108.4 . .
C66 C65 N15 85.2(9) . .
C66 C65 H65A 114.4 . .
N15 C65 H65A 114.4 . .
C66 C65 H65B 114.5 . .
N15 C65 H65B 114.5 . .
H65A C65 H65B 111.6 . .
C65 C66 H66A 109.5 . .
C65 C66 H66B 109.4 . .
H66A C66 H66B 109.5 . .
C65 C66 H66C 109.5 . .
H66A C66 H66C 109.5 . .
H66B C66 H66C 109.5 . .

loop_
_geom_bond_atom_site_label_1
_geom_bond_atom_site_label_2
_geom_bond_distance
_geom_bond_site_symmetry_2
Cl3A C26 1.722(11) .
Cl6A C56 1.671(10) .
Cl3B C29 1.579(13) .
Cl6B C59 1.468(13) .
Cl2 C19 1.741(6) .
Cl5 C49 1.751(10) .
Cl4 C39 1.741(10) .
Cl1 C6 1.749(11) .
N1 C21 1.443(9) .
N1 C1 1.462(9) .
N1 C11 1.467(8) .
O2 C13 1.234(7) .
N8 C31 1.452(8) .
N8 C51 1.451(8) .
N8 C41 1.471(9) .
O1 C3 1.218(10) .
N5 C13 1.365(8) .
N5 C14 1.384(8) .
N5 H5N 0.8600 .
N3 C3 1.392(10) .
N3 C4 1.394(10) .
N3 H3N 0.8600 .
N13 C53 1.360(8) .
N13 C52 1.437(8) .
N13 H13N 0.8600 .
O6 C53 1.195(8) .
O5 C43 1.197(10) .
N7 C23 1.383(10) .
N7 C24 1.410(10) .
N7 H7N 0.8600 .
O4 C33 1.227(11) .
O3 C23 1.190(10) .
N12 C43 1.360(11) .
N12 C44 1.396(11) .
N12 H12N 0.8600 .
N6 C23 1.356(10) .
N6 C22 1.455(9) .
N6 H6N 0.8600 .
N14 C53 1.388(9) .
N14 C54 1.417(9) .
N14 H14N 0.8600 .
C61 O7 1.248(11) .
C61 O7 1.248(11) 2_556
C61 O8 1.194(6) 2_556
C61 O8 1.194(6) .
N10 C33 1.356(11) .
N10 C34 1.403(11) .
N10 H10N 0.8600 .
N9 C33 1.369(11) .
N9 C32 1.437(10) .
N9 H9N 0.8600 .
N4 C13 1.335(8) .
N4 C12 1.461(8) .
N4 H4N 0.8600 .
N2 C3 1.345(10) .
N2 C2 1.439(9) .
N2 H2N 0.8600 .
N11 C43 1.392(11) .
N11 C42 1.434(10) .
N11 H11N 0.8600 .
C20 C14 1.364(8) .
C20 C19 1.388(9) .
C20 H20 0.9300 .
C14 C15 1.371(8) .
C19 C17 1.390(9) .
N16 C73 1.362(15) .
N16 C75 1.402(16) .
N16 C77 1.462(15) .
N16 C71 1.606(16) .
C11 C12 1.508(9) .
C11 H11C 0.9700 .
C11 H11D 0.9700 .
C62 O10 1.058(12) .
C62 O9 1.238(9) .
C62 O9 1.239(9) 2
C17 C16 1.376(9) .
C17 C18 1.515(9) .
C15 C16 1.385(9) .
C15 H15 0.9300 .
C16 H16 0.9300 .
C51 C52 1.502(9) .
C51 H51A 0.9700 .
C51 H51B 0.9700 .
C4 C10 1.378(11) .
C4 C5 1.396(11) .
C25 C24 1.376(11) .
C25 C26 1.391(12) .
C25 H25 0.9300 .
C31 C32 1.511(9) .
C31 H31A 0.9700 .
C31 H31B 0.9700 .
C54 C60 1.383(9) .
C54 C55 1.373(10) .
C12 H12A 0.9700 .
C12 H12B 0.9700 .
C49 C50 1.390(12) .
C49 C47 1.384(12) .
C21 C22 1.505(8) .
C21 H21A 0.9700 .
C21 H21B 0.9700 .
C52 H52A 0.9700 .
C52 H52B 0.9700 .
C24 C30 1.375(11) .
C1 C2 1.451(11) .
C1 H1A 0.9700 .
C1 H1B 0.9700 .
C50 C44 1.392(12) .
C50 H50 0.9300 .
C32 H32A 0.9700 .
C32 H32B 0.9700 .
C34 C35 1.363(11) .
C34 C40 1.408(11) .
C26 C27 1.367(12) .
C44 C45 1.389(12) .
C41 C42 1.481(11) .
C41 H41A 0.9700 .
C41 H41B 0.9700 .
C47 C46 1.387(13) .
C47 C48 1.511(12) .
C10 C9 1.405(12) .
C10 H10 0.9300 .
C45 C46 1.356(12) .
C45 H45 0.9300 .
C42 H42A 0.9700 .
C42 H42B 0.9700 .
C55 C56 1.413(11) .
C55 H55 0.9300 .
C39 C40 1.355(12) .
C39 C37 1.372(12) .
C22 H22A 0.9700 .
C22 H22B 0.9700 .
C29 C30 1.388(12) .
C29 C27 1.401(13) .
C30 H30 0.9300 .
C40 H40 0.9300 .
C27 C28 1.513(12) .
C9 C7 1.387(13) .
C9 H9 0.9300 .
C35 C36 1.421(12) .
C35 H35 0.9300 .
C37 C36 1.376(12) .
C37 C38 1.541(12) .
C2 H2C 0.9700 .
C2 H2D 0.9700 .
C7 C6 1.348(12) .
C7 C8 1.519(13) .
C60 C59 1.369(11) .
C60 H60 0.9300 .
C5 C6 1.384(11) .
C5 H5 0.9300 .
C56 C57 1.380(12) .
C46 H46 0.9300 .
C18 H18A 0.9600 .
C18 H18B 0.9600 .
C18 H18C 0.9600 .
C57 C59 1.363(13) .
C57 C58 1.551(11) .
C36 H36 0.9300 .
C38 H38A 0.9600 .
C38 H38B 0.9600 .
C38 H38C 0.9600 .
C48 H48A 0.9600 .
C48 H48B 0.9600 .
C48 H48C 0.9600 .
O7 O7 1.487(16) 2_556
C28 H28A 0.9600 .
C28 H28B 0.9600 .
C28 H28C 0.9600 .
C8 H8A 0.9600 .
C8 H8B 0.9600 .
C8 H8C 0.9600 .
C78 C77 1.257(17) .
C78 H78A 0.9600 .
C78 H78B 0.9600 .
C78 H78C 0.9600 .
C72 C71 1.5398(11) .
C72 H72A 0.9600 .
C72 H72B 0.9600 .
C72 H72C 0.9600 .
C58 H58A 0.9601 .
C58 H58B 0.9601 .
C58 H58C 0.9601 .
C77 H77A 0.9700 .
C77 H77B 0.9700 .
N15 C69 1.47(3) .
N15 C67 1.45(2) .
N15 C65 1.5396(11) .
N15 C63 1.5400(11) .
C76 C75 1.5393(11) .
C76 H76A 0.9600 .
C76 H76B 0.9600 .
C76 H76C 0.9600 .
C74 C73 1.293(17) .
C74 H74A 0.9600 .
C74 H74B 0.9600 .
C74 H74C 0.9600 .
C70 C69 1.25(2) .
C70 H70A 0.9600 .
C70 H70B 0.9600 .
C70 H70C 0.9600 .
C75 H75A 0.9700 .
C75 H75B 0.9700 .
C67 C68 1.60(2) .
C67 H67A 0.9700 .
C67 H67B 0.9700 .
C68 H68A 0.9600 .
C68 H68B 0.9600 .
C68 H68C 0.9600 .
C73 H73A 0.9700 .
C73 H73B 0.9700 .
C69 H69A 0.9700 .
C69 H69B 0.9700 .
C64 C63 1.5396(11) .
C64 H64A 0.9601 .
C64 H64B 0.9601 .
C64 H64C 0.9601 .
C63 H63A 0.9700 .
C63 H63B 0.9700 .
C71 H71A 0.9700 .
C71 H71B 0.9700 .
C65 C66 1.5399(11) .
C65 H65A 0.9700 .
C65 H65B 0.9700 .
C66 H66A 0.9600 .
C66 H66B 0.9600 .
C66 H66C 0.9600 .
